data_4345170
loop_
_publ_author_name
'Yang, Dandan'
'Tian, Yun'
'Xu, Wenlong'
'Cao, Xiaowei'
'Zheng, Shaojun'
'Ju, Qiang'
'Huang, Wei'
'Fang, Zhenlan'

_publ_section_title
;
 A Series of Lanthanide-Based Metal-Organic Frameworks: Synthesis,
 Structures, and Multicolor Tuning of Single Component.
;
_journal_issue 4
_journal_name_full 'Inorganic chemistry'
_journal_page_first 2345
_journal_page_last 2353
_journal_paper_doi 10.1021/acs.inorgchem.7b00074
_journal_volume 56
_journal_year 2017
_chemical_formula_sum 'C84 H57 O39 Tb4'
_chemical_formula_weight 2325.98
_chemical_name_systematic
; 
 ? 
;
_space_group_IT_number 14
_symmetry_cell_setting monoclinic
_symmetry_space_group_name_Hall '-P 2ybc'
_symmetry_space_group_name_H-M 'P 1 21/c 1'
_atom_sites_solution_hydrogens geom
_atom_sites_solution_primary direct
_atom_sites_solution_secondary difmap
_audit_creation_method SHELXL-97
_cell_angle_alpha 90.00
_cell_angle_beta 117.562(2)
_cell_angle_gamma 90.00
_cell_formula_units_Z 2
_cell_length_a 8.6213(6)
_cell_length_b 29.011(2)
_cell_length_c 18.6323(11)
_cell_measurement_reflns_used 9994
_cell_measurement_temperature 298(2)
_cell_measurement_theta_max 33.26
_cell_measurement_theta_min 2.44
_cell_volume 4131.3(5)
_computing_structure_refinement 'SHELXL-97 (Sheldrick, 1997)'
_computing_structure_solution 'SHELXS-97 (Sheldrick, 1990)'
_diffrn_ambient_temperature 298(2)
_diffrn_measured_fraction_theta_full 0.996
_diffrn_measured_fraction_theta_max 0.996
_diffrn_measurement_device_type 'CCD area detector'
_diffrn_measurement_method 'phi and omega scans'
_diffrn_radiation_monochromator graphite
_diffrn_radiation_source 'fine-focus sealed tube'
_diffrn_radiation_type MoK\a
_diffrn_radiation_wavelength 0.71073
_diffrn_reflns_av_R_equivalents 0.0483
_diffrn_reflns_av_sigmaI/netI 0.0486
_diffrn_reflns_limit_h_max 11
_diffrn_reflns_limit_h_min -11
_diffrn_reflns_limit_k_max 39
_diffrn_reflns_limit_k_min -39
_diffrn_reflns_limit_l_max 16
_diffrn_reflns_limit_l_min -25
_diffrn_reflns_number 39050
_diffrn_reflns_theta_full 28.93
_diffrn_reflns_theta_max 28.93
_diffrn_reflns_theta_min 1.40
_exptl_absorpt_coefficient_mu 3.479
_exptl_absorpt_correction_T_max 0.894
_exptl_absorpt_correction_T_min 0.726
_exptl_absorpt_correction_type multi-scan
_exptl_crystal_colour colorless
_exptl_crystal_density_diffrn 1.870
_exptl_crystal_density_method 'not measured'
_exptl_crystal_description sheet
_exptl_crystal_F_000 2266
_refine_diff_density_max 3.330
_refine_diff_density_min -2.067
_refine_diff_density_rms 0.255
_refine_ls_extinction_method none
_refine_ls_goodness_of_fit_ref 1.053
_refine_ls_hydrogen_treatment mixed
_refine_ls_matrix_type full
_refine_ls_number_parameters 577
_refine_ls_number_reflns 10879
_refine_ls_number_restraints 0
_refine_ls_restrained_S_all 1.053
_refine_ls_R_factor_all 0.0786
_refine_ls_R_factor_gt 0.0514
_refine_ls_shift/su_max 0.001
_refine_ls_shift/su_mean 0.000
_refine_ls_structure_factor_coef Fsqd
_refine_ls_weighting_details 'calc w=1/[\s^2^(Fo^2^)+(0.0942P)^2^+14.7651P] where P=(Fo^2^+2Fc^2^)/3'
_refine_ls_weighting_scheme calc
_refine_ls_wR_factor_gt 0.1492
_refine_ls_wR_factor_ref 0.1683
_reflns_number_gt 8120
_reflns_number_total 10879
_reflns_threshold_expression >2sigma(I)
_cod_data_source_file ic7b00074_si_003.cif
_cod_data_source_block d:\tb-201~1\a
_cod_depositor_comments
;
The following automatic conversions were performed:

'_exptl_absorpt_correction_type' value 'Multi-scan' changed to
'multi-scan' according to
/usr/data/users/saulius/crontab/automatic-downloads/rss-feeds/ACS/lib/dictionaries/cif_core.dic
dictionary named 'cif_core.dic' version 2.4.2 from 2011-04-26.

Automatic conversion script
Id: cif_fix_values 4268 2015-11-12 08:31:59Z antanas 

 Adding full bibliography for 4345169--4345171.cif.
;
_cod_original_sg_symbol_H-M P21/c
_cod_database_code 4345170

loop_
_symmetry_equiv_pos_as_xyz
'x, y, z'
'-x, y+1/2, -z+1/2'
'-x, -y, -z'
'x, -y-1/2, z-1/2'

loop_
_atom_site_label
_atom_site_type_symbol
_atom_site_fract_x
_atom_site_fract_y
_atom_site_fract_z
_atom_site_U_iso_or_equiv
_atom_site_adp_type
_atom_site_occupancy
_atom_site_symmetry_multiplicity
_atom_site_calc_flag
_atom_site_refinement_flags
Tb1 Tb 0.11837(4) 0.014283(9) 0.426959(18) 0.02235(10) Uani 1 1 d .
Tb2 Tb 0.03587(5) 0.009965(10) 0.12907(2) 0.03321(11) Uani 1 1 d .
O5W O 0.3228(9) -0.0148(2) 0.2349(5) 0.079(3) Uani 1 1 d .
H5W H 0.3981 0.0031 0.2367 0.119 Uiso 1 1 calc R
O5 O 0.0241(6) -0.04823(14) 0.4948(3) 0.0259(9) Uani 1 1 d .
O4 O 0.2963(6) -0.05038(15) 0.5167(3) 0.0301(10) Uani 1 1 d .
O2W O -0.1961(7) 0.00585(19) 0.3433(3) 0.0399(13) Uani 1 1 d .
H2W H -0.2273 -0.0193 0.3521 0.060 Uiso 1 1 calc R
O2 O 0.1146(8) -0.42508(19) 0.4514(4) 0.0493(15) Uani 1 1 d .
O4W O -0.2492(9) -0.0215(3) 0.0320(5) 0.089(3) Uani 1 1 d .
H4W H -0.2438 -0.0305 -0.0085 0.134 Uiso 1 1 calc R
O1 O 0.0889(9) -0.45419(18) 0.5534(5) 0.0614(19) Uani 1 1 d .
O14 O 0.0261(10) 0.4555(2) 0.2986(4) 0.0589(18) Uani 1 1 d .
O11 O 0.0470(7) 0.07833(17) 0.3406(3) 0.0395(12) Uani 1 1 d .
O1W O 0.3678(7) 0.0183(2) 0.3990(4) 0.0457(14) Uani 1 1 d .
H1W H 0.4511 0.0302 0.4376 0.068 Uiso 1 1 calc R
O15 O -0.0941(8) 0.45592(18) 0.1651(4) 0.0456(14) Uani 1 1 d .
O10 O 0.2559(7) 0.44447(18) 0.6150(3) 0.0426(13) Uani 1 1 d .
O6 O 0.3779(11) 0.0703(2) 0.6548(4) 0.068(2) Uani 1 1 d .
O9 O 0.5181(8) 0.4483(2) 0.7192(4) 0.074(2) Uani 1 1 d .
O12 O 0.0677(10) 0.05711(18) 0.2325(4) 0.0602(19) Uani 1 1 d .
O7 O 0.3300(7) 0.05748(17) 0.5304(3) 0.0361(11) Uani 1 1 d .
C14 C 0.1713(8) -0.0691(2) 0.5217(4) 0.0223(12) Uani 1 1 d .
C27 C 0.3831(11) 0.3197(3) 0.5416(5) 0.047(2) Uani 1 1 d .
H16 H 0.3023 0.3042 0.4959 0.056 Uiso 1 1 calc R
C29 C 0.0738(10) 0.0872(2) 0.2810(4) 0.0334(16) Uani 1 1 d .
C38 C -0.0239(12) 0.3586(3) 0.1737(5) 0.0435(19) Uani 1 1 d .
H23 H -0.1279 0.3667 0.1288 0.052 Uiso 1 1 calc R
C30 C 0.1169(9) 0.1353(2) 0.2683(4) 0.0273(13) Uani 1 1 d .
C8 C 0.2123(11) -0.2038(2) 0.6192(4) 0.0324(15) Uani 1 1 d .
C2 C 0.1469(10) -0.3741(2) 0.5555(4) 0.0314(15) Uani 1 1 d .
C34 C 0.1828(14) 0.2134(3) 0.3130(6) 0.057(3) Uani 1 1 d .
H18 H 0.1936 0.2364 0.3497 0.068 Uiso 1 1 calc R
C41 C 0.2840(14) 0.3343(3) 0.3050(6) 0.061(3) Uani 1 1 d .
H21 H 0.3879 0.3260 0.3498 0.073 Uiso 1 1 calc R
C11 C 0.1872(8) -0.1164(2) 0.5553(4) 0.0236(12) Uani 1 1 d .
O8 O 0.5976(9) 0.26181(17) 0.5608(4) 0.0551(18) Uani 1 1 d .
C31 C 0.1425(11) 0.1455(2) 0.2021(5) 0.0387(17) Uani 1 1 d .
H20 H 0.1285 0.1227 0.1645 0.046 Uiso 1 1 calc R
C5 C 0.1935(10) -0.2861(2) 0.6212(4) 0.0318(15) Uani 1 1 d .
C36 C 0.2021(12) 0.3041(2) 0.2421(6) 0.045(2) Uani 1 1 d .
C12 C 0.3419(9) -0.1308(2) 0.6200(4) 0.0290(14) Uani 1 1 d .
H6 H 0.4387 -0.1114 0.6416 0.035 Uiso 1 1 calc R
C19 C 0.5383(9) 0.2191(2) 0.5714(5) 0.0320(15) Uani 1 1 d .
C6 C 0.2104(11) -0.2930(2) 0.5514(5) 0.0359(16) Uani 1 1 d .
H3 H 0.2365 -0.2686 0.5265 0.043 Uiso 1 1 calc R
C42 C -0.0091(11) 0.4375(2) 0.2312(5) 0.0367(16) Uani 1 1 d .
C15 C 0.3787(9) 0.0825(2) 0.5909(4) 0.0282(14) Uani 1 1 d .
C28 C 0.4093(10) 0.4292(2) 0.6563(4) 0.0365(17) Uani 1 1 d .
C4 C 0.1488(12) -0.3217(2) 0.6563(5) 0.044(2) Uani 1 1 d .
H2 H 0.1323 -0.3162 0.7015 0.053 Uiso 1 1 calc R
C7 C 0.1877(11) -0.3373(2) 0.5199(5) 0.0359(16) Uani 1 1 d .
H4 H 0.2001 -0.3424 0.4735 0.043 Uiso 1 1 calc R
C16 C 0.4372(8) 0.1306(2) 0.5851(4) 0.0251(13) Uani 1 1 d .
C25 C 0.4602(9) 0.3845(2) 0.6307(4) 0.0316(15) Uani 1 1 d .
C33 C 0.2119(11) 0.2228(2) 0.2482(6) 0.0422(19) Uani 1 1 d .
C37 C 0.0465(13) 0.3151(3) 0.1787(6) 0.052(2) Uani 1 1 d .
H24 H -0.0131 0.2934 0.1384 0.063 Uiso 1 1 calc R
O13 O 0.2851(10) 0.26363(18) 0.2414(5) 0.070(2) Uani 1 1 d .
C9 C 0.0583(10) -0.1903(2) 0.5525(5) 0.0347(16) Uani 1 1 d .
H8 H -0.0350 -0.2107 0.5285 0.042 Uiso 1 1 calc R
C20 C 0.4962(12) 0.2089(3) 0.6325(5) 0.0440(19) Uani 1 1 d .
H10 H 0.5000 0.2316 0.6686 0.053 Uiso 1 1 calc R
C39 C 0.0604(10) 0.3897(2) 0.2353(4) 0.0339(16) Uani 1 1 d .
C1 C 0.1162(10) -0.4208(2) 0.5185(5) 0.0365(16) Uani 1 1 d .
C21 C 0.4481(11) 0.1643(3) 0.6390(5) 0.0393(18) Uani 1 1 d .
H9 H 0.4225 0.1569 0.6810 0.047 Uiso 1 1 calc R
C32 C 0.1893(12) 0.1899(3) 0.1921(5) 0.0447(19) Uani 1 1 d .
H19 H 0.2052 0.1972 0.1473 0.054 Uiso 1 1 calc R
C22 C 0.5462(11) 0.3017(2) 0.5870(5) 0.0363(17) Uani 1 1 d .
C17 C 0.4781(10) 0.1417(2) 0.5237(5) 0.0353(16) Uani 1 1 d .
H12 H 0.4711 0.1192 0.4867 0.042 Uiso 1 1 calc R
C10 C 0.0462(9) -0.1464(2) 0.5227(4) 0.0291(14) Uani 1 1 d .
H7 H -0.0586 -0.1367 0.4800 0.035 Uiso 1 1 calc R
C24 C 0.6251(10) 0.3662(3) 0.6758(5) 0.0371(16) Uani 1 1 d .
H14 H 0.7070 0.3818 0.7211 0.045 Uiso 1 1 calc R
C40 C 0.2117(13) 0.3769(3) 0.3014(6) 0.059(3) Uani 1 1 d .
H22 H 0.2662 0.3974 0.3444 0.070 Uiso 1 1 calc R
C23 C 0.6685(11) 0.3247(3) 0.6534(5) 0.0410(18) Uani 1 1 d .
H13 H 0.7800 0.3124 0.6831 0.049 Uiso 1 1 calc R
C3 C 0.1283(12) -0.3658(2) 0.6248(5) 0.045(2) Uani 1 1 d .
H1 H 0.1020 -0.3900 0.6500 0.054 Uiso 1 1 calc R
C26 C 0.3389(11) 0.3608(3) 0.5635(5) 0.045(2) Uani 1 1 d .
H15 H 0.2271 0.3728 0.5333 0.054 Uiso 1 1 calc R
C13 C 0.3516(10) -0.1742(2) 0.6524(5) 0.0353(16) Uani 1 1 d .
H5 H 0.4539 -0.1835 0.6971 0.042 Uiso 1 1 calc R
C18 C 0.5295(12) 0.1860(2) 0.5170(5) 0.0420(19) Uani 1 1 d .
H11 H 0.5579 0.1933 0.4759 0.050 Uiso 1 1 calc R
C35 C 0.1373(12) 0.1694(3) 0.3230(5) 0.046(2) Uani 1 1 d .
H17 H 0.1200 0.1626 0.3676 0.055 Uiso 1 1 calc R
O3 O 0.2218(9) -0.24442(16) 0.6601(3) 0.0498(16) Uani 1 1 d .
O3W O -0.262(2) 0.0280(7) 0.1335(11) 0.089(5) Uani 0.50 1 d P
H3W H -0.2425 0.0452 0.1716 0.134 Uiso 0.50 1 calc PR

loop_
_atom_site_aniso_label
_atom_site_aniso_U_11
_atom_site_aniso_U_22
_atom_site_aniso_U_33
_atom_site_aniso_U_23
_atom_site_aniso_U_13
_atom_site_aniso_U_12
Tb1 0.02477(16) 0.01537(14) 0.02608(17) 0.00126(11) 0.01107(13) -0.00192(10)
Tb2 0.0471(2) 0.01858(16) 0.02898(19) 0.00021(12) 0.01341(16) -0.00572(13)
O5W 0.053(4) 0.060(4) 0.080(5) 0.046(4) -0.007(4) -0.011(3)
O5 0.026(2) 0.0164(19) 0.035(3) 0.0043(18) 0.013(2) 0.0047(17)
O4 0.025(2) 0.019(2) 0.046(3) 0.0055(19) 0.016(2) -0.0001(17)
O2W 0.033(3) 0.042(3) 0.035(3) 0.011(2) 0.007(2) -0.010(2)
O2 0.060(4) 0.033(3) 0.044(3) -0.015(2) 0.014(3) 0.001(3)
O4W 0.044(4) 0.154(9) 0.057(5) 0.048(5) 0.012(4) -0.006(5)
O1 0.081(5) 0.017(2) 0.096(5) -0.005(3) 0.050(4) -0.010(3)
O14 0.099(5) 0.031(3) 0.050(4) 0.004(3) 0.037(4) 0.023(3)
O11 0.054(3) 0.026(2) 0.045(3) 0.014(2) 0.029(3) 0.007(2)
O1W 0.036(3) 0.060(4) 0.044(3) -0.024(3) 0.021(3) -0.014(3)
O15 0.053(3) 0.030(3) 0.048(3) 0.021(2) 0.019(3) 0.010(2)
O10 0.043(3) 0.036(3) 0.038(3) -0.010(2) 0.009(2) 0.009(2)
O6 0.118(6) 0.041(3) 0.041(3) -0.008(3) 0.034(4) -0.034(4)
O9 0.043(4) 0.060(4) 0.073(5) -0.035(4) -0.013(3) 0.014(3)
O12 0.116(6) 0.022(3) 0.047(4) -0.005(2) 0.041(4) -0.015(3)
O7 0.034(3) 0.029(2) 0.045(3) -0.013(2) 0.018(2) -0.009(2)
C14 0.024(3) 0.017(3) 0.025(3) -0.002(2) 0.010(3) -0.001(2)
C27 0.045(5) 0.041(4) 0.050(5) -0.022(4) 0.019(4) -0.010(4)
C29 0.043(4) 0.019(3) 0.032(4) 0.005(3) 0.012(3) 0.002(3)
C38 0.058(5) 0.033(4) 0.038(4) -0.001(3) 0.022(4) -0.001(3)
C30 0.032(3) 0.019(3) 0.031(3) 0.004(2) 0.015(3) 0.000(2)
C8 0.060(5) 0.014(3) 0.034(4) 0.002(3) 0.032(4) 0.003(3)
C2 0.039(4) 0.018(3) 0.032(4) 0.000(3) 0.012(3) -0.003(3)
C34 0.099(8) 0.027(4) 0.079(7) -0.013(4) 0.070(6) -0.004(4)
C41 0.067(6) 0.041(5) 0.054(6) 0.002(4) 0.010(5) 0.026(4)
C11 0.029(3) 0.018(3) 0.025(3) 0.002(2) 0.014(3) 0.002(2)
O8 0.094(5) 0.019(2) 0.097(5) -0.010(3) 0.082(4) -0.006(3)
C31 0.060(5) 0.025(3) 0.030(4) -0.003(3) 0.019(4) -0.008(3)
C5 0.049(4) 0.017(3) 0.032(4) 0.002(3) 0.021(3) 0.004(3)
C36 0.066(6) 0.021(3) 0.067(6) 0.005(3) 0.048(5) 0.003(3)
C12 0.032(3) 0.023(3) 0.030(3) 0.001(3) 0.012(3) 0.001(3)
C19 0.039(4) 0.022(3) 0.047(4) -0.003(3) 0.029(3) -0.003(3)
C6 0.057(5) 0.022(3) 0.036(4) -0.001(3) 0.028(4) -0.004(3)
C42 0.053(5) 0.021(3) 0.041(4) 0.003(3) 0.026(4) 0.006(3)
C15 0.025(3) 0.025(3) 0.027(3) -0.001(3) 0.007(3) -0.007(2)
C28 0.034(4) 0.027(3) 0.033(4) -0.007(3) 0.003(3) 0.006(3)
C4 0.085(6) 0.024(3) 0.037(4) -0.001(3) 0.040(4) -0.010(4)
C7 0.057(5) 0.020(3) 0.037(4) 0.001(3) 0.028(4) 0.000(3)
C16 0.025(3) 0.021(3) 0.028(3) -0.003(2) 0.012(3) -0.003(2)
C25 0.033(4) 0.022(3) 0.037(4) -0.003(3) 0.014(3) 0.001(3)
C33 0.050(5) 0.017(3) 0.078(6) 0.003(3) 0.045(5) 0.004(3)
C37 0.076(6) 0.032(4) 0.057(5) -0.023(4) 0.037(5) -0.019(4)
O13 0.095(5) 0.018(2) 0.147(7) 0.002(3) 0.099(5) 0.005(3)
C9 0.043(4) 0.021(3) 0.044(4) -0.007(3) 0.024(3) -0.012(3)
C20 0.067(5) 0.032(4) 0.046(5) -0.018(3) 0.037(4) -0.014(4)
C39 0.052(4) 0.022(3) 0.029(4) 0.004(3) 0.020(3) 0.007(3)
C1 0.035(4) 0.025(3) 0.046(4) -0.002(3) 0.015(3) 0.001(3)
C21 0.058(5) 0.034(4) 0.035(4) -0.011(3) 0.029(4) -0.015(3)
C32 0.068(6) 0.029(4) 0.049(5) 0.009(3) 0.036(4) 0.001(4)
C22 0.056(5) 0.019(3) 0.053(5) -0.002(3) 0.041(4) 0.002(3)
C17 0.052(4) 0.024(3) 0.038(4) -0.011(3) 0.028(4) -0.006(3)
C10 0.029(3) 0.020(3) 0.038(4) 0.001(3) 0.016(3) 0.000(2)
C24 0.038(4) 0.033(4) 0.036(4) -0.005(3) 0.014(3) 0.002(3)
C40 0.075(6) 0.038(4) 0.040(5) -0.003(4) 0.007(4) 0.027(4)
C23 0.041(4) 0.037(4) 0.045(5) 0.003(3) 0.020(4) 0.010(3)
C3 0.078(6) 0.023(3) 0.045(5) 0.002(3) 0.038(5) -0.006(4)
C26 0.043(4) 0.037(4) 0.043(5) -0.010(3) 0.011(4) 0.007(3)
C13 0.043(4) 0.027(3) 0.033(4) 0.006(3) 0.015(3) 0.013(3)
C18 0.073(6) 0.028(3) 0.046(4) -0.006(3) 0.046(4) -0.003(4)
C35 0.080(6) 0.028(4) 0.047(5) -0.006(3) 0.043(5) -0.006(4)
O3 0.105(5) 0.015(2) 0.038(3) 0.003(2) 0.040(3) -0.002(3)
O3W 0.073(11) 0.118(14) 0.091(12) -0.005(11) 0.049(10) 0.020(10)

loop_
_atom_type_symbol
_atom_type_description
_atom_type_scat_dispersion_real
_atom_type_scat_dispersion_imag
_atom_type_scat_source
C C 0.0033 0.0016 'International Tables Vol C Tables 4.2.6.8 and 6.1.1.4'
H H 0.0000 0.0000 'International Tables Vol C Tables 4.2.6.8 and 6.1.1.4'
O O 0.0106 0.0060 'International Tables Vol C Tables 4.2.6.8 and 6.1.1.4'
Tb Tb -0.1723 4.1537 'International Tables Vol C Tables 4.2.6.8 and 6.1.1.4'

loop_
_geom_angle_atom_site_label_1
_geom_angle_atom_site_label_2
_geom_angle_atom_site_label_3
_geom_angle
_geom_angle_site_symmetry_1
_geom_angle_site_symmetry_3
O7 Tb1 O11 89.86(19) . .
O7 Tb1 O15 140.11(19) . 2_545
O11 Tb1 O15 99.4(2) . 2_545
O7 Tb1 O2W 143.38(19) . .
O11 Tb1 O2W 77.26(18) . .
O15 Tb1 O2W 76.3(2) 2_545 .
O7 Tb1 O1W 73.65(18) . .
O11 Tb1 O1W 78.1(2) . .
O15 Tb1 O1W 70.61(19) 2_545 .
O2W Tb1 O1W 134.3(2) . .
O7 Tb1 O5 73.28(16) . 3_556
O11 Tb1 O5 92.52(16) . 3_556
O15 Tb1 O5 143.82(18) 2_545 3_556
O2W Tb1 O5 73.22(18) . 3_556
O1W Tb1 O5 145.56(16) . 3_556
O7 Tb1 O4 81.18(17) . .
O11 Tb1 O4 159.20(17) . .
O15 Tb1 O4 76.58(19) 2_545 .
O2W Tb1 O4 120.51(16) . .
O1W Tb1 O4 81.40(19) . .
O5 Tb1 O4 102.68(15) 3_556 .
O7 Tb1 O5 106.37(17) . .
O11 Tb1 O5 149.41(17) . .
O15 Tb1 O5 84.73(18) 2_545 .
O2W Tb1 O5 74.32(16) . .
O1W Tb1 O5 130.93(18) . .
O5 Tb1 O5 68.65(15) 3_556 .
O4 Tb1 O5 51.28(14) . .
O7 Tb1 C14 95.94(18) . .
O11 Tb1 C14 173.93(18) . .
O15 Tb1 C14 77.24(19) 2_545 .
O2W Tb1 C14 96.93(17) . .
O1W Tb1 C14 105.29(19) . .
O5 Tb1 C14 87.43(15) 3_556 .
O4 Tb1 C14 25.34(16) . .
O5 Tb1 C14 26.15(16) . .
O12 Tb2 O14 83.5(2) . 2_545
O12 Tb2 O1 162.1(3) . 4
O14 Tb2 O1 92.4(2) 2_545 4
O12 Tb2 O2 82.8(2) . 2
O14 Tb2 O2 135.0(3) 2_545 2
O1 Tb2 O2 111.8(2) 4 2
O12 Tb2 O10 88.3(2) . 4_565
O14 Tb2 O10 147.8(2) 2_545 4_565
O1 Tb2 O10 86.0(2) 4 4_565
O2 Tb2 O10 74.1(2) 2 4_565
O12 Tb2 O5W 79.2(3) . .
O14 Tb2 O5W 75.4(3) 2_545 .
O1 Tb2 O5W 82.9(3) 4 .
O2 Tb2 O5W 142.2(2) 2 .
O10 Tb2 O5W 72.4(2) 4_565 .
O12 Tb2 O4W 122.4(3) . .
O14 Tb2 O4W 75.6(2) 2_545 .
O1 Tb2 O4W 72.9(3) 4 .
O2 Tb2 O4W 76.3(2) 2 .
O10 Tb2 O4W 133.6(2) 4_565 .
O5W Tb2 O4W 141.0(3) . .
O12 Tb2 O3W 66.1(5) . .
O14 Tb2 O3W 68.1(5) 2_545 .
O1 Tb2 O3W 128.2(5) 4 .
O2 Tb2 O3W 67.1(4) 2 .
O10 Tb2 O3W 135.4(5) 4_565 .
O5W Tb2 O3W 131.5(5) . .
O4W Tb2 O3W 56.3(5) . .
Tb2 O5W H5W 109.5 . .
C14 O5 Tb1 128.5(4) . 3_556
C14 O5 Tb1 92.6(4) . .
Tb1 O5 Tb1 111.35(15) 3_556 .
C14 O4 Tb1 95.4(4) . .
Tb1 O2W H2W 109.5 . .
C1 O2 Tb2 117.3(5) . 2_545
Tb2 O4W H4W 109.5 . .
C1 O1 Tb2 173.1(6) . 4_556
C42 O14 Tb2 148.9(6) . 2
C29 O11 Tb1 131.9(5) . .
Tb1 O1W H1W 109.5 . .
C42 O15 Tb1 149.0(6) . 2
C28 O10 Tb2 140.9(5) . 4_566
C29 O12 Tb2 171.5(6) . .
C15 O7 Tb1 151.5(5) . .
O4 C14 O5 119.8(5) . .
O4 C14 C11 121.2(6) . .
O5 C14 C11 118.9(5) . .
O4 C14 Tb1 59.3(3) . .
O5 C14 Tb1 61.2(3) . .
C11 C14 Tb1 169.1(4) . .
C22 C27 C26 119.8(7) . .
C22 C27 H16 120.1 . .
C26 C27 H16 120.1 . .
O12 C29 O11 122.4(7) . .
O12 C29 C30 118.2(7) . .
O11 C29 C30 119.4(6) . .
C39 C38 C37 119.8(8) . .
C39 C38 H23 120.1 . .
C37 C38 H23 120.1 . .
C35 C30 C31 119.3(6) . .
C35 C30 C29 120.8(7) . .
C31 C30 C29 119.8(6) . .
C13 C8 O3 117.9(7) . .
C13 C8 C9 120.3(6) . .
O3 C8 C9 121.3(7) . .
C7 C2 C3 118.4(6) . .
C7 C2 C1 120.7(7) . .
C3 C2 C1 120.9(6) . .
C33 C34 C35 119.0(8) . .
C33 C34 H18 120.5 . .
C35 C34 H18 120.5 . .
C36 C41 C40 119.5(9) . .
C36 C41 H21 120.3 . .
C40 C41 H21 120.3 . .
C12 C11 C10 119.1(6) . .
C12 C11 C14 120.6(6) . .
C10 C11 C14 120.3(6) . .
C19 O8 C22 119.2(6) . .
C30 C31 C32 119.7(7) . .
C30 C31 H20 120.1 . .
C32 C31 H20 120.1 . .
C4 C5 O3 115.6(6) . .
C4 C5 C6 120.8(6) . .
O3 C5 C6 123.6(6) . .
C37 C36 C41 120.4(7) . .
C37 C36 O13 120.2(8) . .
C41 C36 O13 119.2(9) . .
C13 C12 C11 119.6(6) . .
C13 C12 H6 120.2 . .
C11 C12 H6 120.2 . .
C18 C19 C20 120.9(6) . .
C18 C19 O8 114.6(6) . .
C20 C19 O8 124.4(6) . .
C7 C6 C5 118.4(6) . .
C7 C6 H3 120.8 . .
C5 C6 H3 120.8 . .
O15 C42 O14 125.2(7) . .
O15 C42 C39 119.6(7) . .
O14 C42 C39 115.2(6) . .
O7 C15 O6 123.7(6) . .
O7 C15 C16 117.5(6) . .
O6 C15 C16 118.8(6) . .
O9 C28 O10 122.7(7) . .
O9 C28 C25 118.4(6) . .
O10 C28 C25 118.8(6) . .
C5 C4 C3 120.2(7) . .
C5 C4 H2 119.9 . .
C3 C4 H2 119.9 . .
C2 C7 C6 121.8(7) . .
C2 C7 H4 119.1 . .
C6 C7 H4 119.1 . .
C21 C16 C17 119.0(6) . .
C21 C16 C15 121.2(6) . .
C17 C16 C15 119.7(6) . .
C24 C25 C26 119.6(7) . .
C24 C25 C28 120.3(6) . .
C26 C25 C28 120.1(6) . .
C32 C33 C34 121.2(7) . .
C32 C33 O13 116.2(8) . .
C34 C33 O13 122.1(8) . .
C36 C37 C38 120.0(8) . .
C36 C37 H24 120.0 . .
C38 C37 H24 120.0 . .
C33 O13 C36 118.0(6) . .
C10 C9 C8 119.0(6) . .
C10 C9 H8 120.5 . .
C8 C9 H8 120.5 . .
C19 C20 C21 118.6(7) . .
C19 C20 H10 120.7 . .
C21 C20 H10 120.7 . .
C40 C39 C38 119.3(7) . .
C40 C39 C42 119.3(7) . .
C38 C39 C42 121.4(7) . .
O1 C1 O2 121.7(7) . .
O1 C1 C2 120.1(7) . .
O2 C1 C2 118.1(7) . .
C16 C21 C20 121.5(7) . .
C16 C21 H9 119.2 . .
C20 C21 H9 119.2 . .
C33 C32 C31 119.6(7) . .
C33 C32 H19 120.2 . .
C31 C32 H19 120.2 . .
C27 C22 C23 120.9(6) . .
C27 C22 O8 120.0(7) . .
C23 C22 O8 118.7(7) . .
C16 C17 C18 120.3(6) . .
C16 C17 H12 119.9 . .
C18 C17 H12 119.9 . .
C9 C10 C11 121.2(7) . .
C9 C10 H7 119.4 . .
C11 C10 H7 119.4 . .
C25 C24 C23 119.9(7) . .
C25 C24 H14 120.1 . .
C23 C24 H14 120.1 . .
C39 C40 C41 120.7(8) . .
C39 C40 H22 119.6 . .
C41 C40 H22 119.6 . .
C22 C23 C24 119.6(7) . .
C22 C23 H13 120.2 . .
C24 C23 H13 120.2 . .
C4 C3 C2 120.3(7) . .
C4 C3 H1 119.9 . .
C2 C3 H1 119.9 . .
C27 C26 C25 120.2(8) . .
C27 C26 H15 119.9 . .
C25 C26 H15 119.9 . .
C8 C13 C12 120.7(7) . .
C8 C13 H5 119.7 . .
C12 C13 H5 119.7 . .
C19 C18 C17 119.6(7) . .
C19 C18 H11 120.2 . .
C17 C18 H11 120.2 . .
C34 C35 C30 121.1(8) . .
C34 C35 H17 119.5 . .
C30 C35 H17 119.5 . .
C5 O3 C8 120.5(6) . .
Tb2 O3W H3W 109.5 . .

loop_
_geom_bond_atom_site_label_1
_geom_bond_atom_site_label_2
_geom_bond_distance
_geom_bond_site_symmetry_2
Tb1 O7 2.315(5) .
Tb1 O11 2.346(5) .
Tb1 O15 2.349(5) 2_545
Tb1 O2W 2.435(5) .
Tb1 O1W 2.439(5) .
Tb1 O5 2.502(5) 3_556
Tb1 O4 2.509(4) .
Tb1 O5 2.549(4) .
Tb1 C14 2.905(6) .
Tb2 O12 2.273(6) .
Tb2 O14 2.295(6) 2_545
Tb2 O1 2.326(6) 4
Tb2 O2 2.383(5) 2
Tb2 O10 2.423(5) 4_565
Tb2 O5W 2.451(6) .
Tb2 O4W 2.456(8) .
Tb2 O3W 2.659(15) .
O5W H5W 0.8200 .
O5 C14 1.281(7) .
O5 Tb1 2.502(5) 3_556
O4 C14 1.249(8) .
O2W H2W 0.8200 .
O2 C1 1.251(10) .
O2 Tb2 2.383(5) 2_545
O4W H4W 0.8200 .
O1 C1 1.249(10) .
O1 Tb2 2.326(6) 4_556
O14 C42 1.261(9) .
O14 Tb2 2.295(6) 2
O11 C29 1.262(9) .
O1W H1W 0.8200 .
O15 C42 1.227(9) .
O15 Tb1 2.349(5) 2
O10 C28 1.263(9) .
O10 Tb2 2.423(5) 4_566
O6 C15 1.245(9) .
O9 C28 1.242(9) .
O12 C29 1.240(9) .
O7 C15 1.241(8) .
C14 C11 1.486(8) .
C27 C22 1.366(12) .
C27 C26 1.369(11) .
C27 H16 0.9300 .
C29 C30 1.491(9) .
C38 C39 1.375(10) .
C38 C37 1.384(12) .
C38 H23 0.9300 .
C30 C35 1.373(10) .
C30 C31 1.381(10) .
C8 C13 1.368(11) .
C8 O3 1.387(8) .
C8 C9 1.390(11) .
C2 C7 1.385(9) .
C2 C3 1.394(11) .
C2 C1 1.487(9) .
C34 C33 1.369(12) .
C34 C35 1.372(11) .
C34 H18 0.9300 .
C41 C36 1.369(13) .
C41 C40 1.373(11) .
C41 H21 0.9300 .
C11 C12 1.386(9) .
C11 C10 1.387(9) .
O8 C19 1.388(8) .
O8 C22 1.404(8) .
C31 C32 1.389(10) .
C31 H20 0.9300 .
C5 C4 1.370(9) .
C5 O3 1.372(8) .
C5 C6 1.389(10) .
C36 C37 1.353(13) .
C36 O13 1.378(9) .
C12 C13 1.382(9) .
C12 H6 0.9300 .
C19 C18 1.374(10) .
C19 C20 1.377(10) .
C6 C7 1.387(9) .
C6 H3 0.9300 .
C42 C39 1.498(9) .
C15 C16 1.505(8) .
C28 C25 1.517(9) .
C4 C3 1.385(10) .
C4 H2 0.9300 .
C7 H4 0.9300 .
C16 C21 1.372(9) .
C16 C17 1.383(10) .
C25 C24 1.379(10) .
C25 C26 1.387(10) .
C33 C32 1.360(11) .
C33 O13 1.376(9) .
C37 H24 0.9300 .
C9 C10 1.372(9) .
C9 H8 0.9300 .
C20 C21 1.383(10) .
C20 H10 0.9300 .
C39 C40 1.366(11) .
C21 H9 0.9300 .
C32 H19 0.9300 .
C22 C23 1.371(11) .
C17 C18 1.384(10) .
C17 H12 0.9300 .
C10 H7 0.9300 .
C24 C23 1.382(10) .
C24 H14 0.9300 .
C40 H22 0.9300 .
C23 H13 0.9300 .
C3 H1 0.9300 .
C26 H15 0.9300 .
C13 H5 0.9300 .
C18 H11 0.9300 .
C35 H17 0.9300 .
O3W H3W 0.8200 .
